data_1566596
loop_
_publ_author_name
'Welton, Claire E.'
'Nesterov, Vladimir N.'
'Smucker, Bradley W.'

_publ_section_title
;
 1-(2-Methylphenyl)-4,4'-bipyridin-1-ium tetrafluoridoborate
;
_journal_coeditor_code BH4067
_journal_issue 3
_journal_name_full IUCrData
_journal_page_first x220248
_journal_paper_doi 10.1107/S2414314622002486
_journal_volume 7
_journal_year 2022
_chemical_formula_iupac 'C17 H15 N2 +, B F4 -'
_chemical_formula_moiety 'C17 H15 N2 +, B F4 -'
_chemical_formula_sum 'C17 H15 B F4 N2'
_chemical_formula_weight 334.12
_chemical_name_systematic
;
1-(2-Methylphenyl)-4,4'-bipyridin-1-ium tetrafluoridoborate
;
_space_group_crystal_system monoclinic
_space_group_IT_number 14
_space_group_name_Hall '-P 2yn'
_space_group_name_H-M_alt 'P 1 21/n 1'
_atom_sites_solution_hydrogens geom
_atom_sites_solution_primary dual
_atom_sites_solution_secondary difmap
_cell_angle_alpha 90
_cell_angle_beta 102.118(4)
_cell_angle_gamma 90
_cell_formula_units_Z 4
_cell_length_a 11.4260(5)
_cell_length_b 9.0735(3)
_cell_length_c 15.5434(5)
_cell_measurement_reflns_used 4873
_cell_measurement_temperature 200.0(10)
_cell_measurement_theta_max 74.8350
_cell_measurement_theta_min 4.4030
_cell_volume 1575.54(10)
_computing_cell_refinement
;
CrysAlis Pro (Rigaku OD, 2019)
;
_computing_data_collection
;
CrysAlis Pro (Rigaku OD, 2019)
;
_computing_data_reduction
;
CrysAlis Pro (Rigaku OD, 2019)
;
_computing_molecular_graphics
;
<i>OLEX2</i> (Dolomanov <i>et al.</i>,  2009),
Mercury (Macrae et al., 2020)
;
_computing_publication_material
;
<i>OLEX2</i> (Dolomanov <i>et al.</i>,  2009)
;
_computing_structure_refinement
;
<i>SHELXL2018/3</i> (Sheldrick, 2015b)
;
_computing_structure_solution
;
<i>SHELXT2018/2</i> (Sheldrick, 2015a)
;
_diffrn_ambient_temperature 200.0(10)
_diffrn_detector 'Hybrid Pixel Array Detector'
_diffrn_detector_area_resol_mean 10.0000
_diffrn_measured_fraction_theta_full 0.995
_diffrn_measured_fraction_theta_max 0.995
_diffrn_measurement_device 'four-circle diffractometer'
_diffrn_measurement_device_type 'XtaLAB Synergy, Dualflex, HyPix'
_diffrn_measurement_method '\w scans'
_diffrn_radiation_monochromator mirror
_diffrn_radiation_probe x-ray
_diffrn_radiation_type 'Cu K\a'
_diffrn_radiation_wavelength 1.54184
_diffrn_reflns_av_R_equivalents 0.0225
_diffrn_reflns_av_unetI/netI 0.0132
_diffrn_reflns_limit_h_max 13
_diffrn_reflns_limit_h_min -13
_diffrn_reflns_limit_k_max 10
_diffrn_reflns_limit_k_min -8
_diffrn_reflns_limit_l_max 18
_diffrn_reflns_limit_l_min -18
_diffrn_reflns_number 16394
_diffrn_reflns_theta_full 66.584
_diffrn_reflns_theta_max 66.584
_diffrn_reflns_theta_min 5.384
_diffrn_source 'micro-focus sealed X-ray tube'
_exptl_absorpt_coefficient_mu 0.995
_exptl_absorpt_correction_T_max 1.000
_exptl_absorpt_correction_T_min 0.845
_exptl_absorpt_correction_type gaussian
_exptl_absorpt_process_details
;
(<i>CrysAlis Pro</i>; Rigaku OD, 2019)
;
_exptl_crystal_colour colourless
_exptl_crystal_density_diffrn 1.409
_exptl_crystal_description plate
_exptl_crystal_F_000 688
_exptl_crystal_size_max 0.095
_exptl_crystal_size_mid 0.086
_exptl_crystal_size_min 0.013
_refine_diff_density_max 0.445
_refine_diff_density_min -0.240
_refine_ls_extinction_method none
_refine_ls_goodness_of_fit_ref 1.634
_refine_ls_hydrogen_treatment constr
_refine_ls_matrix_type full
_refine_ls_number_parameters 240
_refine_ls_number_reflns 2786
_refine_ls_number_restraints 30
_refine_ls_restrained_S_all 1.630
_refine_ls_R_factor_all 0.1179
_refine_ls_R_factor_gt 0.1081
_refine_ls_shift/su_max 0.000
_refine_ls_shift/su_mean 0.000
_refine_ls_structure_factor_coef Fsqd
_refine_ls_weighting_details 'w=1/[\s^2^(Fo^2^)+(0.2000P)^2^] where P=(Fo^2^+2Fc^2^)/3'
_refine_ls_weighting_scheme calc
_refine_ls_wR_factor_gt 0.3660
_refine_ls_wR_factor_ref 0.3782
_reflns_number_gt 2296
_reflns_number_total 2786
_reflns_threshold_expression 'I > 2\s(I)'
_cod_data_source_file bh4067sup1.cif
_cod_data_source_block I
_cod_database_code 1566596

loop_
_space_group_symop_operation_xyz
'x, y, z'
'-x+1/2, y+1/2, -z+1/2'
'-x, -y, -z'
'x-1/2, -y-1/2, z-1/2'

loop_
_atom_site_type_symbol
_atom_site_label
_atom_site_fract_x
_atom_site_fract_y
_atom_site_fract_z
_atom_site_U_iso_or_equiv
_atom_site_adp_type
_atom_site_calc_flag
_atom_site_occupancy
_atom_site_disorder_assembly
_atom_site_disorder_group
F F1 0.3153(14) 0.3155(13) 0.6447(8) 0.164(4) Uani d 0.493(6) A 1
F F2 0.4760(14) 0.312(2) 0.7610(8) 0.169(6) Uani d 0.493(6) A 1
F F3 0.3583(14) 0.524(2) 0.7352(10) 0.152(5) Uani d 0.493(6) A 1
F F4 0.4860(11) 0.4406(9) 0.6437(8) 0.155(4) Uani d 0.493(6) A 1
B B1 0.415(3) 0.402(3) 0.6907(18) 0.113(3) Uani d 0.493(6) A 1
F F1A 0.3290(16) 0.530(2) 0.7158(11) 0.145(5) Uani d 0.507(6) A 2
F F2A 0.4771(16) 0.372(2) 0.7621(12) 0.202(8) Uani d 0.507(6) A 2
F F3A 0.4091(17) 0.418(2) 0.6267(7) 0.214(9) Uani d 0.507(6) A 2
F F4A 0.2994(13) 0.3047(13) 0.7003(10) 0.193(5) Uani d 0.507(6) A 2
B B1A 0.380(2) 0.409(3) 0.7088(17) 0.113(3) Uani d 0.507(6) A 2
N N1 0.2687(4) 0.9335(5) 0.3262(2) 0.1134(9) Uani d 1 . .
N N2 0.4946(2) 0.8531(3) 0.78218(17) 0.0764(8) Uani d 1 . .
C C1 0.2431(4) 1.0258(6) 0.3851(3) 0.1134(9) Uani d 1 . .
H H1 0.190962 1.102669 0.364388 0.136 Uiso calc 1 . .
C C2 0.2866(4) 1.0187(5) 0.4745(3) 0.0982(12) Uani d 1 . .
H H2 0.264380 1.088352 0.511920 0.118 Uiso calc 1 . .
C C3 0.3641(3) 0.9056(4) 0.5073(2) 0.0768(9) Uani d 1 . .
C C4 0.3920(4) 0.8102(5) 0.4469(2) 0.0979(12) Uani d 1 . .
H H4 0.443970 0.732164 0.465446 0.118 Uiso calc 1 . .
C C5 0.3441(4) 0.8285(6) 0.3586(3) 0.1134(9) Uani d 1 . .
H H5 0.366517 0.762100 0.319478 0.136 Uiso calc 1 . .
C C6 0.3935(8) 0.9217(10) 0.7527(5) 0.0836(12) Uani d 0.493(6) A 1
H H6 0.349547 0.957945 0.792095 0.100 Uiso calc 0.493(6) A 1
C C7 0.3526(8) 0.9402(9) 0.6654(5) 0.0836(12) Uani d 0.493(6) A 1
H H7 0.281258 0.991286 0.646357 0.100 Uiso calc 0.493(6) A 1
C C8 0.4113(3) 0.8872(3) 0.60354(19) 0.0694(8) Uani d 1 . .
C C9 0.5101(8) 0.7906(12) 0.6389(7) 0.0836(12) Uani d 0.493(6) A 1
H H9 0.547025 0.737002 0.601039 0.100 Uiso calc 0.493(6) A 1
C C10 0.5484(9) 0.7783(13) 0.7254(8) 0.0836(12) Uani d 0.493(6) A 1
H H10 0.613277 0.717412 0.747470 0.100 Uiso calc 0.493(6) A 1
C C11 0.5354(3) 0.8302(4) 0.8786(2) 0.0833(10) Uani d 1 . .
C C12 0.6227(3) 0.9222(4) 0.9257(2) 0.0893(11) Uani d 1 . .
C C13 0.6571(4) 0.8949(5) 1.0169(2) 0.0947(11) Uani d 1 . .
H H13 0.716373 0.952582 1.051149 0.114 Uiso calc 1 . .
C C14 0.6053(4) 0.7857(5) 1.0553(2) 0.1002(13) Uani d 1 . .
H H14 0.629212 0.770262 1.115608 0.120 Uiso calc 1 . .
C C15 0.5208(5) 0.7005(5) 1.0085(3) 0.1115(14) Uani d 1 . .
H H15 0.486885 0.625935 1.036254 0.134 Uiso calc 1 . .
C C16 0.4823(4) 0.7217(5) 0.9174(2) 0.1013(12) Uani d 1 . .
H H16 0.422234 0.663387 0.884552 0.122 Uiso calc 1 . .
C C17 0.6795(5) 1.0384(6) 0.8840(3) 0.1146(14) Uani d 1 . .
H H17A 0.699061 1.001150 0.830901 0.172 Uiso calc 1 . .
H H17B 0.751317 1.070252 0.923432 0.172 Uiso calc 1 . .
H H17C 0.625551 1.120184 0.870080 0.172 Uiso calc 1 . .
C C6A 0.5156(8) 0.7563(13) 0.7254(8) 0.0836(12) Uani d 0.507(6) A 2
H H6A 0.560901 0.673187 0.745238 0.100 Uiso calc 0.507(6) A 2
C C7A 0.4714(8) 0.7748(12) 0.6354(7) 0.0836(12) Uani d 0.507(6) A 2
H H7A 0.486638 0.701903 0.597120 0.100 Uiso calc 0.507(6) A 2
C C9A 0.3999(7) 1.0067(10) 0.6624(5) 0.0836(12) Uani d 0.507(6) A 2
H H9A 0.367388 1.096731 0.640958 0.100 Uiso calc 0.507(6) A 2
C C10A 0.4385(7) 0.9833(9) 0.7510(5) 0.0836(12) Uani d 0.507(6) A 2
H H10A 0.426844 1.055966 0.790597 0.100 Uiso calc 0.507(6) A 2

loop_
_atom_site_aniso_label
_atom_site_aniso_U_11
_atom_site_aniso_U_22
_atom_site_aniso_U_33
_atom_site_aniso_U_12
_atom_site_aniso_U_13
_atom_site_aniso_U_23
F1 0.204(9) 0.136(6) 0.124(7) -0.009(5) -0.031(7) 0.010(6)
F2 0.148(7) 0.277(17) 0.081(5) 0.003(8) 0.023(4) 0.057(7)
F3 0.141(8) 0.197(11) 0.134(10) -0.064(7) 0.068(8) -0.078(8)
F4 0.212(9) 0.108(4) 0.184(9) 0.036(5) 0.129(8) 0.021(4)
B1 0.133(14) 0.138(5) 0.064(10) -0.010(7) 0.013(5) 0.003(5)
F1A 0.168(10) 0.168(9) 0.093(5) 0.019(8) 0.011(5) 0.007(6)
F2A 0.160(9) 0.250(16) 0.165(11) 0.061(10) -0.038(7) -0.008(9)
F3A 0.270(15) 0.282(17) 0.102(5) 0.184(15) 0.066(8) 0.042(7)
F4A 0.208(9) 0.140(6) 0.200(12) -0.022(5) -0.026(11) -0.006(8)
B1A 0.133(14) 0.138(5) 0.064(10) -0.010(7) 0.013(5) 0.003(5)
N1 0.1264(19) 0.146(2) 0.0661(14) -0.0230(14) 0.0169(12) -0.0021(12)
N2 0.0827(15) 0.0889(17) 0.0585(15) 0.0092(12) 0.0171(11) -0.0079(11)
C1 0.1264(19) 0.146(2) 0.0661(14) -0.0230(14) 0.0169(12) -0.0021(12)
C2 0.114(3) 0.110(3) 0.067(2) -0.004(2) 0.0120(18) 0.0072(18)
C3 0.0793(17) 0.093(2) 0.0607(18) -0.0261(15) 0.0203(13) -0.0015(14)
C4 0.112(3) 0.119(3) 0.065(2) -0.007(2) 0.0234(19) -0.0141(18)
C5 0.1264(19) 0.146(2) 0.0661(14) -0.0230(14) 0.0169(12) -0.0021(12)
C6 0.096(3) 0.093(2) 0.0613(12) 0.0127(19) 0.0175(19) -0.0097(14)
C7 0.096(3) 0.093(2) 0.0613(12) 0.0127(19) 0.0175(19) -0.0097(14)
C8 0.0727(15) 0.0772(17) 0.0618(18) -0.0103(12) 0.0219(12) -0.0022(12)
C9 0.096(3) 0.093(2) 0.0613(12) 0.0127(19) 0.0175(19) -0.0097(14)
C10 0.096(3) 0.093(2) 0.0613(12) 0.0127(19) 0.0175(19) -0.0097(14)
C11 0.0872(19) 0.095(2) 0.068(2) 0.0171(16) 0.0167(15) -0.0106(15)
C12 0.099(2) 0.102(2) 0.069(2) 0.0096(18) 0.0222(17) -0.0071(16)
C13 0.106(2) 0.116(3) 0.061(2) 0.027(2) 0.0174(17) -0.0113(18)
C14 0.126(3) 0.113(3) 0.063(2) 0.032(2) 0.023(2) -0.0025(19)
C15 0.140(3) 0.121(3) 0.078(2) 0.009(3) 0.031(2) 0.008(2)
C16 0.129(3) 0.115(3) 0.063(2) 0.000(2) 0.029(2) 0.0048(18)
C17 0.128(3) 0.137(4) 0.074(2) -0.015(3) 0.011(2) -0.004(2)
C6A 0.096(3) 0.093(2) 0.0613(12) 0.0127(19) 0.0175(19) -0.0097(14)
C7A 0.096(3) 0.093(2) 0.0613(12) 0.0127(19) 0.0175(19) -0.0097(14)
C9A 0.096(3) 0.093(2) 0.0613(12) 0.0127(19) 0.0175(19) -0.0097(14)
C10A 0.096(3) 0.093(2) 0.0613(12) 0.0127(19) 0.0175(19) -0.0097(14)

loop_
_atom_type_symbol
_atom_type_description
_atom_type_scat_dispersion_real
_atom_type_scat_dispersion_imag
_atom_type_scat_source
C C 0.0181 0.0091 'International Tables Vol C Tables 4.2.6.8 and 6.1.1.4'
H H 0.0000 0.0000 'International Tables Vol C Tables 4.2.6.8 and 6.1.1.4'
B B 0.0090 0.0039 'International Tables Vol C Tables 4.2.6.8 and 6.1.1.4'
F F 0.0727 0.0534 'International Tables Vol C Tables 4.2.6.8 and 6.1.1.4'
N N 0.0311 0.0180 'International Tables Vol C Tables 4.2.6.8 and 6.1.1.4'

loop_
_exptl_crystal_face_index_h
_exptl_crystal_face_index_k
_exptl_crystal_face_index_l
_exptl_crystal_face_perp_dist
5 0 6 0.0065
-5 0 -6 0.0065
0 -6 0 0.0209
0 6 0 0.0729
5 0 -8 0.0421
-5 0 8 0.0421

loop_
_geom_angle_atom_site_label_1
_geom_angle_atom_site_label_2
_geom_angle_atom_site_label_3
_geom_angle_site_symmetry_1
_geom_angle_site_symmetry_3
_geom_angle
_geom_angle_publ_flag
F2 B1 F1 . . 106.1(19) ?
F2 B1 F3 . . 104.7(18) ?
F4 B1 F2 . . 110(2) ?
F4 B1 F1 . . 114(2) ?
F4 B1 F3 . . 117(2) ?
F1 B1 F3 . . 104.4(19) ?
F1A B1A F2A . . 122(3) ?
F1A B1A F3A . . 103(2) ?
F1A B1A F4A . . 108(2) ?
F2A B1A F3A . . 105.7(17) ?
F2A B1A F4A . . 112(2) ?
F4A B1A F3A . . 105(2) ?
C5 N1 C1 . . 114.6(4) ?
C6 N2 C10 . . 119.8(6) ?
C6 N2 C11 . . 119.1(4) ?
C10 N2 C11 . . 119.7(6) ?
C6A N2 C11 . . 121.7(6) ?
C6A N2 C10A . . 118.5(6) ?
C10A N2 C11 . . 119.8(4) ?
N1 C1 H1 . . 117.0 ?
N1 C1 C2 . . 125.9(5) ?
C2 C1 H1 . . 117.0 ?
C1 C2 H2 . . 120.8 ?
C1 C2 C3 . . 118.4(4) ?
C3 C2 H2 . . 120.8 ?
C2 C3 C8 . . 121.5(3) ?
C4 C3 C2 . . 116.2(3) ?
C4 C3 C8 . . 122.2(3) ?
C3 C4 H4 . . 119.7 ?
C3 C4 C5 . . 120.5(4) ?
C5 C4 H4 . . 119.7 ?
N1 C5 C4 . . 124.3(4) ?
N1 C5 H5 . . 117.9 ?
C4 C5 H5 . . 117.9 ?
N2 C6 H6 . . 119.8 ?
N2 C6 C7 . . 120.4(6) ?
C7 C6 H6 . . 119.8 ?
C6 C7 H7 . . 118.5 ?
C6 C7 C8 . . 123.0(6) ?
C8 C7 H7 . . 118.5 ?
C7 C8 C3 . . 122.6(4) ?
C7 C8 C9 . . 113.9(5) ?
C9 C8 C3 . . 122.6(5) ?
C7A C8 C3 . . 122.2(5) ?
C7A C8 C9A . . 118.0(6) ?
C9A C8 C3 . . 119.5(4) ?
C8 C9 H9 . . 119.9 ?
C10 C9 C8 . . 120.1(7) ?
C10 C9 H9 . . 119.9 ?
N2 C10 H10 . . 119.4 ?
C9 C10 N2 . . 121.1(8) ?
C9 C10 H10 . . 119.4 ?
C12 C11 N2 . . 119.2(3) ?
C16 C11 N2 . . 118.2(3) ?
C16 C11 C12 . . 122.6(3) ?
C11 C12 C13 . . 116.3(4) ?
C11 C12 C17 . . 122.5(3) ?
C13 C12 C17 . . 121.2(4) ?
C12 C13 H13 . . 119.5 ?
C14 C13 C12 . . 121.1(4) ?
C14 C13 H13 . . 119.5 ?
C13 C14 H14 . . 119.4 ?
C15 C14 C13 . . 121.2(4) ?
C15 C14 H14 . . 119.4 ?
C14 C15 H15 . . 119.6 ?
C14 C15 C16 . . 120.7(4) ?
C16 C15 H15 . . 119.6 ?
C11 C16 C15 . . 118.1(4) ?
C11 C16 H16 . . 120.9 ?
C15 C16 H16 . . 120.9 ?
C12 C17 H17A . . 109.5 ?
C12 C17 H17B . . 109.5 ?
C12 C17 H17C . . 109.5 ?
H17A C17 H17B . . 109.5 ?
H17A C17 H17C . . 109.5 ?
H17B C17 H17C . . 109.5 ?
C8 C7A H7A . . 118.7 ?
C8 C7A C6A . . 122.7(8) ?
N2 C6A C7A . . 121.3(9) ?
N2 C6A H6A . . 119.4 ?
N2 C10A H10A . . 119.6 ?
C8 C9A H9A . . 121.0 ?
C6A C7A H7A . . 118.7 ?
C7A C6A H6A . . 119.4 ?
C9A C10A N2 . . 120.8(6) ?
C9A C10A H10A . . 119.6 ?
C10A C9A C8 . . 117.9(6) ?
C10A C9A H9A . . 121.0 ?

loop_
_geom_bond_atom_site_label_1
_geom_bond_atom_site_label_2
_geom_bond_site_symmetry_2
_geom_bond_distance
_geom_bond_publ_flag
F1 B1 . 1.44(3) ?
F2 B1 . 1.42(3) ?
F3 B1 . 1.52(3) ?
F4 B1 . 1.248(19) ?
F1A B1A . 1.26(3) ?
F2A B1A . 1.28(4) ?
F3A B1A . 1.39(2) ?
F4A B1A . 1.31(3) ?
N1 C1 . 1.319(6) ?
N1 C5 . 1.312(7) ?
N2 C6 . 1.307(8) ?
N2 C10 . 1.359(11) ?
N2 C11 . 1.487(4) ?
N2 C6A . 1.303(11) ?
N2 C10A . 1.382(8) ?
C1 H1 . 0.9300 ?
C1 C2 . 1.375(6) ?
C2 H2 . 0.9300 ?
C2 C3 . 1.381(5) ?
C3 C4 . 1.363(5) ?
C3 C8 . 1.489(4) ?
C4 H4 . 0.9300 ?
C4 C5 . 1.376(6) ?
C5 H5 . 0.9300 ?
C6 H6 . 0.9300 ?
C6 C7 . 1.350(9) ?
C7 H7 . 0.9300 ?
C7 C8 . 1.369(8) ?
C8 C9 . 1.444(11) ?
C8 C7A . 1.271(11) ?
C8 C9A . 1.442(8) ?
C9 H9 . 0.9300 ?
C9 C10 . 1.329(12) ?
C10 H10 . 0.9300 ?
C11 C12 . 1.387(5) ?
C11 C16 . 1.362(5) ?
C12 C13 . 1.411(5) ?
C12 C17 . 1.460(6) ?
C13 H13 . 0.9300 ?
C13 C14 . 1.356(6) ?
C14 H14 . 0.9300 ?
C14 C15 . 1.328(6) ?
C15 H15 . 0.9300 ?
C15 C16 . 1.405(5) ?
C16 H16 . 0.9300 ?
C17 H17A . 0.9600 ?
C17 H17B . 0.9600 ?
C17 H17C . 0.9600 ?
C6A C7A . 1.393(12) ?
C6A H6A . 0.9300 ?
C7A H7A . 0.9300 ?
C9A C10A . 1.372(9) ?
C9A H9A . 0.9300 ?
C10A H10A . 0.9300 ?

loop_
_geom_hbond_atom_site_label_D
_geom_hbond_atom_site_label_H
_geom_hbond_atom_site_label_A
_geom_hbond_site_symmetry_A
_geom_hbond_distance_DH
_geom_hbond_distance_HA
_geom_hbond_distance_DA
_geom_hbond_angle_DHA
C17 H17A N1 3_676 0.96 2.61 3.450(6) 146

loop_
_geom_torsion_atom_site_label_1
_geom_torsion_atom_site_label_2
_geom_torsion_atom_site_label_3
_geom_torsion_atom_site_label_4
_geom_torsion_site_symmetry_1
_geom_torsion_site_symmetry_2
_geom_torsion_site_symmetry_3
_geom_torsion_site_symmetry_4
_geom_torsion
_geom_torsion_publ_flag
N1 C1 C2 C3 . . . . -0.1(6) ?
N2 C6 C7 C8 . . . . 1.4(12) ?
N2 C11 C12 C13 . . . . 179.8(3) ?
N2 C11 C12 C17 . . . . -2.1(5) ?
N2 C11 C16 C15 . . . . -179.9(3) ?
N2 C10A C9A C8 . . . . 4.7(11) ?
C1 N1 C5 C4 . . . . 1.6(7) ?
C1 C2 C3 C4 . . . . 0.7(5) ?
C1 C2 C3 C8 . . . . -177.6(3) ?
C2 C3 C4 C5 . . . . -0.1(5) ?
C2 C3 C8 C7 . . . . 24.5(6) ?
C2 C3 C8 C9 . . . . -166.9(6) ?
C2 C3 C8 C7A . . . . 171.8(6) ?
C2 C3 C8 C9A . . . . -14.9(6) ?
C3 C4 C5 N1 . . . . -1.1(7) ?
C3 C8 C9 C10 . . . . -179.9(5) ?
C3 C8 C7A C6A . . . . -179.7(5) ?
C3 C8 C9A C10A . . . . 176.6(5) ?
C4 C3 C8 C7 . . . . -153.7(6) ?
C4 C3 C8 C9 . . . . 14.9(6) ?
C4 C3 C8 C7A . . . . -6.4(7) ?
C4 C3 C8 C9A . . . . 166.9(5) ?
C5 N1 C1 C2 . . . . -1.0(7) ?
C6 N2 C10 C9 . . . . 9.9(11) ?
C6 N2 C11 C12 . . . . -101.0(6) ?
C6 N2 C11 C16 . . . . 77.0(6) ?
C6 C7 C8 C3 . . . . 178.7(6) ?
C6 C7 C8 C9 . . . . 9.2(11) ?
C7 C8 C9 C10 . . . . -10.3(10) ?
C8 C3 C4 C5 . . . . 178.2(3) ?
C8 C9 C10 N2 . . . . 1.4(11) ?
C8 C7A C6A N2 . . . . 1.7(11) ?
C10 N2 C6 C7 . . . . -11.3(11) ?
C10 N2 C11 C12 . . . . 92.2(6) ?
C10 N2 C11 C16 . . . . -89.8(6) ?
C11 N2 C6 C7 . . . . -178.1(6) ?
C11 N2 C10 C9 . . . . 176.6(6) ?
C11 N2 C6A C7A . . . . 176.5(5) ?
C11 N2 C10A C9A . . . . -179.9(6) ?
C11 C12 C13 C14 . . . . -1.1(5) ?
C12 C11 C16 C15 . . . . -1.9(6) ?
C12 C13 C14 C15 . . . . 0.4(6) ?
C13 C14 C15 C16 . . . . -0.4(6) ?
C14 C15 C16 C11 . . . . 1.1(6) ?
C16 C11 C12 C13 . . . . 1.9(5) ?
C16 C11 C12 C17 . . . . 180.0(4) ?
C17 C12 C13 C14 . . . . -179.2(4) ?
C7A C8 C9A C10A . . . . -9.8(10) ?
C6A N2 C11 C12 . . . . 113.3(6) ?
C6A N2 C11 C16 . . . . -68.7(6) ?
C6A N2 C10A C9A . . . . 3.6(10) ?
C10A N2 C11 C12 . . . . -63.2(6) ?
C10A N2 C11 C16 . . . . 114.9(5) ?
C10A N2 C6A C7A . . . . -7.0(9) ?
C9A C8 C7A C6A . . . . 6.9(10) ?

_cod_database_fobs_code 1566596
